data_4061138
loop_
_publ_author_name
'Zhang, Fan'
'Bolte, Michael'
'Lerner, Hans-Wolfram'
'Wagner, Matthias'

_publ_section_title
;
 Tl(I)-, Cu(I)-, and Ag(I) Complexes of the Ditopic 1,3-Phenylene-Bridged
 Heteroscorpionate Ligand [1,3-C6H4(tBuBpz2)2]2-
;
_journal_coden_ASTM ORGND7
_journal_issue 21
_journal_name_full Organometallics
_journal_page_first 5075
_journal_page_last 5080
_journal_paper_doi 10.1021/om049531c
_journal_volume 23
_journal_year 2004
_chemical_formula_sum 'C62 H64 Ag2 B2 N8 P2'
_chemical_formula_weight 1220.51
_space_group_IT_number 2
_symmetry_cell_setting triclinic
_symmetry_space_group_name_Hall '-P 1'
_symmetry_space_group_name_H-M 'P -1'
_cell_angle_alpha 100.432(11)
_cell_angle_beta 100.391(11)
_cell_angle_gamma 112.787(11)
_cell_formula_units_Z 2
_cell_length_a 12.2675(18)
_cell_length_b 13.5058(19)
_cell_length_c 20.106(3)
_cell_measurement_temperature 173(2)
_cell_volume 2902.9(7)
_diffrn_ambient_temperature 173(2)
_exptl_crystal_density_diffrn 1.396
_cod_depositor_comments
;
The following automatic conversions were performed:
'_symmetry_cell_setting' value 'Triclinic' changed to 'triclinic'
according to '/home/saulius/struct/CIF-dictionaries/cif_core.dic'
dictionary named 'cif_core.dic' version 2.4.1 from 2010-06-29.

Automatic conversion script
Id: cif_fix_enum 1527 2010-12-29 10:47:43Z saulius 
;
_cod_database_code 4061138

loop_
_symmetry_equiv_pos_as_xyz
'x, y, z'
'-x, -y, -z'

loop_
_atom_site_label
_atom_site_type_symbol
_atom_site_fract_x
_atom_site_fract_y
_atom_site_fract_z
_atom_site_U_iso_or_equiv
_atom_site_adp_type
_atom_site_occupancy
_atom_site_symmetry_multiplicity
_atom_site_calc_flag
_atom_site_refinement_flags
_atom_site_disorder_assembly
_atom_site_disorder_group
Ag1 Ag 0.06803(6) 0.26084(6) 0.14140(3) 0.04546(19) Uani 1 1 d . . .
P1 P -0.13545(18) 0.17976(18) 0.14759(10) 0.0401(5) Uani 1 1 d . . .
B1 B 0.3652(8) 0.3910(7) 0.1656(4) 0.033(2) Uani 1 1 d . . .
C1 C 0.5120(7) 0.4583(6) 0.1842(4) 0.0384(18) Uani 1 1 d . . .
C1A C 0.5734(8) 0.4438(8) 0.2540(4) 0.059(3) Uani 1 1 d . . .
H1A1 H 0.5365 0.4633 0.2907 0.089 Uiso 1 1 calc R . .
H1A2 H 0.6618 0.4931 0.2684 0.089 Uiso 1 1 calc R . .
H1A3 H 0.5606 0.3660 0.2471 0.089 Uiso 1 1 calc R . .
C1B C 0.5747(8) 0.4274(8) 0.1277(5) 0.060(3) Uani 1 1 d . . .
H1B1 H 0.5386 0.4368 0.0830 0.090 Uiso 1 1 calc R . .
H1B2 H 0.5615 0.3496 0.1212 0.090 Uiso 1 1 calc R . .
H1B3 H 0.6631 0.4766 0.1436 0.090 Uiso 1 1 calc R . .
C1C C 0.5501(7) 0.5876(7) 0.1999(4) 0.053(2) Uani 1 1 d . . .
H1C1 H 0.5154 0.6038 0.1576 0.080 Uiso 1 1 calc R . .
H1C2 H 0.6400 0.6284 0.2135 0.080 Uiso 1 1 calc R . .
H1C3 H 0.5186 0.6110 0.2384 0.080 Uiso 1 1 calc R . .
Ag2 Ag 0.44685(8) 0.71540(8) 0.37744(4) 0.0723(3) Uani 1 1 d . A .
P2 P 0.6394(2) 0.7503(2) 0.44671(11) 0.0552(7) Uani 1 1 d . . .
B2 B 0.1908(9) 0.6656(8) 0.2706(5) 0.041(2) Uani 1 1 d . . .
C2 C 0.0551(7) 0.6207(7) 0.2143(5) 0.050(2) Uani 1 1 d . . .
C2A C 0.0581(8) 0.5652(7) 0.1397(4) 0.057(2) Uani 1 1 d . . .
H2A1 H 0.1185 0.6210 0.1237 0.085 Uiso 1 1 calc R . .
H2A2 H -0.0235 0.5359 0.1065 0.085 Uiso 1 1 calc R . .
H2A3 H 0.0812 0.5038 0.1421 0.085 Uiso 1 1 calc R . .
C2B C -0.0403(8) 0.5283(8) 0.2340(5) 0.067(3) Uani 1 1 d . . .
H2B1 H -0.0461 0.5577 0.2808 0.101 Uiso 1 1 calc R . .
H2B2 H -0.0161 0.4672 0.2344 0.101 Uiso 1 1 calc R . .
H2B3 H -0.1204 0.5002 0.1995 0.101 Uiso 1 1 calc R . .
C2C C 0.0104(8) 0.7123(8) 0.2068(5) 0.062(3) Uani 1 1 d . . .
H2C1 H 0.0717 0.7719 0.1937 0.093 Uiso 1 1 calc R . .
H2C2 H -0.0006 0.7435 0.2517 0.093 Uiso 1 1 calc R . .
H2C3 H -0.0682 0.6793 0.1702 0.093 Uiso 1 1 calc R . .
N12 N 0.2057(6) 0.1895(5) 0.1480(3) 0.0450(17) Uani 1 1 d . . .
N11 N 0.3238(5) 0.2576(5) 0.1522(3) 0.0337(14) Uani 1 1 d . . .
C15 C 0.3870(8) 0.1965(7) 0.1405(5) 0.054(2) Uani 1 1 d . . .
H15 H 0.4712 0.2245 0.1410 0.065 Uiso 1 1 calc R . .
C14 C 0.3049(10) 0.0841(7) 0.1277(5) 0.065(3) Uani 1 1 d . . .
H14 H 0.3217 0.0208 0.1179 0.078 Uiso 1 1 calc R . .
C13 C 0.1958(10) 0.0850(7) 0.1323(4) 0.057(3) Uani 1 1 d . . .
H13 H 0.1222 0.0199 0.1252 0.068 Uiso 1 1 calc R . .
N22 N 0.1707(5) 0.3561(5) 0.0744(3) 0.0364(15) Uani 1 1 d . . .
N21 N 0.2950(5) 0.4001(5) 0.0930(3) 0.0325(14) Uani 1 1 d . . .
C25 C 0.3382(7) 0.4522(6) 0.0446(4) 0.045(2) Uani 1 1 d . . .
H25 H 0.4221 0.4899 0.0457 0.054 Uiso 1 1 calc R . .
C24 C 0.2375(8) 0.4400(8) -0.0062(4) 0.057(3) Uani 1 1 d . . .
H24 H 0.2386 0.4683 -0.0462 0.069 Uiso 1 1 calc R . .
C23 C 0.1359(8) 0.3786(7) 0.0131(4) 0.053(2) Uani 1 1 d . . .
H23 H 0.0531 0.3551 -0.0127 0.064 Uiso 1 1 calc R . .
N32 N 0.4165(6) 0.7873(5) 0.2848(3) 0.0474(18) Uani 1 1 d . . .
N31 N 0.2977(5) 0.7587(5) 0.2511(3) 0.0384(16) Uani 1 1 d . A .
C35 C 0.2988(8) 0.8190(8) 0.2039(4) 0.061(3) Uani 1 1 d . . .
H35 H 0.2284 0.8153 0.1727 0.074 Uiso 1 1 calc R A .
C34 C 0.4185(9) 0.8862(9) 0.2089(5) 0.073(3) Uani 1 1 d . A .
H34 H 0.4466 0.9365 0.1816 0.087 Uiso 1 1 calc R . .
C33 C 0.4903(8) 0.8666(7) 0.2611(4) 0.050(2) Uani 1 1 d . A .
H33 H 0.5775 0.9032 0.2775 0.060 Uiso 1 1 calc R . .
N42 N 0.2935(8) 0.7582(6) 0.4020(4) 0.060(2) Uani 1 1 d . . .
N41 N 0.1922(7) 0.7265(5) 0.3481(4) 0.0463(18) Uani 1 1 d . A .
C45 C 0.1119(10) 0.7511(8) 0.3717(6) 0.065(3) Uani 1 1 d . . .
H45 H 0.0335 0.7360 0.3431 0.078 Uiso 1 1 calc R A .
C44 C 0.1537(11) 0.8024(8) 0.4443(6) 0.080(4) Uani 1 1 d . A .
H44 H 0.1137 0.8288 0.4746 0.096 Uiso 1 1 calc R . .
C43 C 0.2706(10) 0.8044(7) 0.4601(5) 0.065(3) Uani 1 1 d . A .
H43 H 0.3265 0.8344 0.5059 0.078 Uiso 1 1 calc R . .
C51 C 0.3076(6) 0.4301(6) 0.2246(4) 0.0299(16) Uani 1 1 d . . .
C52 C 0.2786(6) 0.5229(6) 0.2272(4) 0.0361(19) Uani 1 1 d . . .
H52 H 0.2922 0.5590 0.1911 0.043 Uiso 1 1 calc R . .
C53 C 0.2328(7) 0.5652(7) 0.2772(4) 0.0389(19) Uani 1 1 d . . .
C54 C 0.2171(8) 0.5129(7) 0.3322(5) 0.060(3) Uani 1 1 d . . .
H54 H 0.1853 0.5386 0.3678 0.071 Uiso 1 1 calc R . .
C55 C 0.2477(9) 0.4247(8) 0.3344(5) 0.062(3) Uani 1 1 d . . .
H55 H 0.2399 0.3927 0.3727 0.074 Uiso 1 1 calc R . .
C56 C 0.2891(8) 0.3831(7) 0.2821(4) 0.050(2) Uani 1 1 d . . .
H56 H 0.3061 0.3207 0.2843 0.060 Uiso 1 1 calc R . .
C101 C -0.1940(7) 0.0281(7) 0.1269(4) 0.045(2) Uani 1 1 d . . .
C102 C -0.1720(9) -0.0272(8) 0.0703(5) 0.063(3) Uani 1 1 d . . .
H102 H -0.1277 0.0141 0.0426 0.076 Uiso 1 1 calc R . .
C103 C -0.2136(9) -0.1438(9) 0.0524(5) 0.068(3) Uani 1 1 d . . .
H103 H -0.1980 -0.1810 0.0130 0.082 Uiso 1 1 calc R . .
C104 C -0.2788(9) -0.2049(8) 0.0938(6) 0.072(3) Uani 1 1 d . . .
H104 H -0.3067 -0.2836 0.0836 0.087 Uiso 1 1 calc R . .
C105 C -0.3001(10) -0.1478(9) 0.1481(6) 0.073(3) Uani 1 1 d . . .
H105 H -0.3456 -0.1890 0.1754 0.088 Uiso 1 1 calc R . .
C106 C -0.2602(8) -0.0336(7) 0.1668(4) 0.053(2) Uani 1 1 d . . .
H106 H -0.2773 0.0024 0.2061 0.063 Uiso 1 1 calc R . .
C111 C -0.1606(8) 0.2189(8) 0.2337(4) 0.057(2) Uani 1 1 d . . .
C112 C -0.0711(13) 0.2298(19) 0.2887(5) 0.198(10) Uani 1 1 d . . .
H112 H 0.0012 0.2251 0.2811 0.237 Uiso 1 1 calc R . .
C113 C -0.085(2) 0.248(3) 0.3568(6) 0.273(16) Uani 1 1 d . . .
H113 H -0.0296 0.2432 0.3945 0.327 Uiso 1 1 calc R . .
C114 C -0.1781(19) 0.2720(16) 0.3681(6) 0.167(9) Uani 1 1 d . . .
H114 H -0.1804 0.2977 0.4148 0.200 Uiso 1 1 calc R . .
C115 C -0.2673(13) 0.2598(12) 0.3136(6) 0.115(5) Uani 1 1 d . . .
H115 H -0.3385 0.2672 0.3208 0.138 Uiso 1 1 calc R . .
C116 C -0.2542(12) 0.2364(9) 0.2468(5) 0.083(4) Uani 1 1 d . . .
H116 H -0.3150 0.2327 0.2085 0.100 Uiso 1 1 calc R . .
C121 C -0.2429(7) 0.1985(6) 0.0837(4) 0.0344(17) Uani 1 1 d . . .
C122 C -0.1966(8) 0.2761(8) 0.0457(4) 0.057(3) Uani 1 1 d . . .
H122 H -0.1105 0.3206 0.0566 0.069 Uiso 1 1 calc R . .
C123 C -0.2757(10) 0.2880(9) -0.0073(5) 0.069(3) Uani 1 1 d . . .
H123 H -0.2421 0.3383 -0.0336 0.083 Uiso 1 1 calc R . .
C124 C -0.3985(10) 0.2307(8) -0.0229(5) 0.067(3) Uani 1 1 d . . .
H124 H -0.4501 0.2424 -0.0588 0.080 Uiso 1 1 calc R . .
C125 C -0.4508(8) 0.1538(7) 0.0138(4) 0.055(2) Uani 1 1 d . . .
H125 H -0.5375 0.1128 0.0034 0.066 Uiso 1 1 calc R . .
C126 C -0.3706(7) 0.1395(7) 0.0664(4) 0.046(2) Uani 1 1 d . . .
H126 H -0.4049 0.0872 0.0915 0.056 Uiso 1 1 calc R . .
C201 C 0.6685(11) 0.8275(7) 0.5374(5) 0.074(3) Uani 1 1 d . A .
C202 C 0.7357(12) 0.8151(8) 0.5952(5) 0.110(5) Uani 1 1 d . . .
H202 H 0.7734 0.7658 0.5891 0.132 Uiso 1 1 calc R A .
C203 C 0.7485(18) 0.8740(10) 0.6621(6) 0.152(8) Uani 1 1 d . A .
H203 H 0.7955 0.8645 0.7014 0.182 Uiso 1 1 calc R . .
C204 C 0.696(2) 0.9445(12) 0.6732(8) 0.191(12) Uani 1 1 d . . .
H204 H 0.7096 0.9850 0.7201 0.229 Uiso 1 1 calc R A .
C205 C 0.6243(18) 0.9594(11) 0.6183(8) 0.148(7) Uani 1 1 d . A .
H205 H 0.5875 1.0091 0.6263 0.177 Uiso 1 1 calc R . .
C206 C 0.6078(14) 0.8969(9) 0.5494(6) 0.107(5) Uani 1 1 d . . .
H206 H 0.5550 0.9016 0.5105 0.129 Uiso 1 1 calc R A .
C211 C 0.6820(8) 0.6382(7) 0.4543(4) 0.044(2) Uani 1 1 d . A .
C212 C 0.7994(10) 0.6519(9) 0.4722(6) 0.098(4) Uani 1 1 d . . .
H212 H 0.8650 0.7231 0.4792 0.117 Uiso 1 1 calc R A .
C213 C 0.8251(13) 0.5614(12) 0.4804(8) 0.129(6) Uani 1 1 d . A .
H213 H 0.9080 0.5716 0.4920 0.155 Uiso 1 1 calc R . .
C214 C 0.7320(16) 0.4583(11) 0.4720(7) 0.102(5) Uani 1 1 d . . .
H214 H 0.7494 0.3977 0.4790 0.122 Uiso 1 1 calc R A .
C215 C 0.6167(12) 0.4459(8) 0.4535(5) 0.071(3) Uani 1 1 d . A .
H215 H 0.5510 0.3750 0.4468 0.085 Uiso 1 1 calc R . .
C216 C 0.5900(8) 0.5339(7) 0.4438(4) 0.048(2) Uani 1 1 d . . .
H216 H 0.5066 0.5217 0.4296 0.058 Uiso 1 1 calc R A .
C221 C 0.7867(15) 0.8524(14) 0.4164(10) 0.028(4) Uani 0.516(10) 1 d PU A 1
C222 C 0.771(2) 0.8239(17) 0.3472(10) 0.047(5) Uani 0.516(10) 1 d PU A 1
H222 H 0.6967 0.7678 0.3150 0.057 Uiso 0.516(10) 1 calc PR A 1
C223 C 0.8662(9) 0.8787(9) 0.3273(5) 0.078(3) Uani 1 1 d . . .
H22A H 0.8546 0.8540 0.2781 0.094 Uiso 0.516(10) 1 d PR A 1
H22B H 0.8984 0.8550 0.2912 0.094 Uiso 0.484(10) 1 d PR A 2
C224 C 0.9732(9) 0.9645(9) 0.3650(5) 0.059(5) Uani 0.516(10) 1 d PR A 1
H224 H 1.0346 1.0026 0.3441 0.071 Uiso 0.516(10) 1 calc PR A 1
C225 C 0.9881(16) 0.9935(13) 0.4363(9) 0.061(6) Uani 0.516(10) 1 d P A 1
H225 H 1.0618 1.0528 0.4673 0.074 Uiso 0.516(10) 1 calc PR A 1
C226 C 0.8930(14) 0.9340(14) 0.4614(9) 0.059(6) Uani 0.516(10) 1 d P A 1
H226 H 0.9019 0.9503 0.5106 0.070 Uiso 0.516(10) 1 calc PR A 1
C231 C 0.7314(19) 0.8331(17) 0.4136(10) 0.035(5) Uani 0.484(10) 1 d PU A 2
C232 C 0.786(2) 0.7964(18) 0.3634(12) 0.047(6) Uani 0.484(10) 1 d PU A 2
H232 H 0.7736 0.7206 0.3519 0.056 Uiso 0.484(10) 1 calc PR A 2
C234 C 0.8883(18) 0.9844(16) 0.3488(10) 0.057(5) Uani 0.484(10) 1 d P A 2
H234 H 0.9472 1.0379 0.3332 0.068 Uiso 0.484(10) 1 calc PR A 2
C235 C 0.8312(17) 1.0194(15) 0.3918(10) 0.060(6) Uani 0.484(10) 1 d P A 2
H235 H 0.8451 1.0955 0.4018 0.072 Uiso 0.484(10) 1 calc PR A 2
C236 C 0.7521(14) 0.9489(13) 0.4227(8) 0.044(4) Uani 0.484(10) 1 d P A 2
H236 H 0.7104 0.9775 0.4506 0.052 Uiso 0.484(10) 1 calc PR A 2

loop_
_atom_site_aniso_label
_atom_site_aniso_U_11
_atom_site_aniso_U_22
_atom_site_aniso_U_33
_atom_site_aniso_U_23
_atom_site_aniso_U_13
_atom_site_aniso_U_12
Ag1 0.0372(4) 0.0518(4) 0.0449(4) 0.0203(4) 0.0123(3) 0.0134(3)
P1 0.0392(12) 0.0426(13) 0.0341(11) 0.0138(11) 0.0106(9) 0.0117(10)
B1 0.038(5) 0.032(5) 0.026(5) 0.008(4) 0.000(4) 0.015(4)
C1 0.038(4) 0.035(5) 0.033(4) 0.003(4) 0.005(4) 0.013(4)
C1A 0.041(5) 0.078(7) 0.049(5) 0.018(5) 0.001(4) 0.022(5)
C1B 0.049(5) 0.071(7) 0.083(7) 0.043(6) 0.038(5) 0.031(5)
C1C 0.036(5) 0.051(6) 0.053(5) 0.005(5) 0.014(4) 0.001(4)
Ag2 0.1123(7) 0.1149(8) 0.0426(4) 0.0395(5) 0.0300(4) 0.0914(6)
P2 0.0935(19) 0.0526(16) 0.0343(13) 0.0173(13) 0.0139(12) 0.0462(15)
B2 0.055(6) 0.040(6) 0.044(6) 0.021(5) 0.024(5) 0.026(5)
C2 0.041(5) 0.047(5) 0.081(7) 0.036(5) 0.024(5) 0.027(4)
C2A 0.058(6) 0.064(6) 0.053(6) 0.020(5) 0.001(4) 0.036(5)
C2B 0.059(6) 0.058(7) 0.092(8) 0.025(6) 0.030(6) 0.026(5)
C2C 0.058(6) 0.071(7) 0.082(7) 0.035(6) 0.024(5) 0.045(5)
N12 0.047(4) 0.038(4) 0.039(4) 0.014(4) 0.007(3) 0.009(3)
N11 0.043(4) 0.030(4) 0.026(3) 0.006(3) 0.008(3) 0.014(3)
C15 0.061(6) 0.055(6) 0.066(6) 0.016(6) 0.028(5) 0.041(5)
C14 0.098(8) 0.036(6) 0.074(7) 0.018(6) 0.029(6) 0.039(6)
C13 0.097(8) 0.034(5) 0.030(5) 0.009(5) 0.006(5) 0.023(5)
N22 0.038(4) 0.042(4) 0.025(3) 0.015(3) 0.003(3) 0.012(3)
N21 0.036(3) 0.037(4) 0.033(3) 0.022(3) 0.014(3) 0.018(3)
C25 0.047(5) 0.047(5) 0.055(5) 0.028(5) 0.026(4) 0.023(4)
C24 0.069(6) 0.078(7) 0.052(5) 0.049(6) 0.028(5) 0.039(5)
C23 0.054(5) 0.073(7) 0.035(5) 0.029(5) 0.007(4) 0.027(5)
N32 0.064(5) 0.052(5) 0.045(4) 0.026(4) 0.016(3) 0.038(4)
N31 0.042(4) 0.048(4) 0.046(4) 0.026(4) 0.018(3) 0.033(3)
C35 0.057(6) 0.087(7) 0.060(6) 0.051(6) 0.020(5) 0.036(5)
C34 0.074(7) 0.096(8) 0.061(6) 0.052(6) 0.027(5) 0.033(6)
C33 0.051(5) 0.058(6) 0.046(5) 0.023(5) 0.024(4) 0.022(4)
N42 0.094(6) 0.076(6) 0.041(4) 0.029(5) 0.030(4) 0.058(5)
N41 0.072(5) 0.050(5) 0.051(4) 0.029(4) 0.039(4) 0.046(4)
C45 0.069(7) 0.063(7) 0.083(8) 0.026(7) 0.045(6) 0.036(6)
C44 0.126(10) 0.072(8) 0.094(8) 0.037(7) 0.092(8) 0.062(8)
C43 0.126(9) 0.059(7) 0.047(5) 0.029(5) 0.050(6) 0.062(7)
C51 0.037(4) 0.029(4) 0.031(4) 0.013(4) 0.013(3) 0.017(3)
C52 0.048(5) 0.039(5) 0.032(4) 0.020(4) 0.016(4) 0.024(4)
C53 0.044(5) 0.054(5) 0.037(4) 0.025(4) 0.024(4) 0.029(4)
C54 0.093(7) 0.077(7) 0.064(6) 0.046(6) 0.055(6) 0.067(6)
C55 0.108(7) 0.078(7) 0.060(6) 0.057(6) 0.055(6) 0.071(6)
C56 0.072(6) 0.054(6) 0.052(5) 0.039(5) 0.027(5) 0.042(5)
C101 0.040(5) 0.064(6) 0.037(5) 0.026(5) 0.010(4) 0.023(4)
C102 0.081(7) 0.049(7) 0.044(6) 0.012(6) 0.023(5) 0.011(5)
C103 0.072(7) 0.063(7) 0.045(6) -0.008(6) 0.010(5) 0.017(6)
C104 0.079(7) 0.053(7) 0.083(8) 0.028(7) 0.004(6) 0.030(6)
C105 0.104(8) 0.057(7) 0.079(8) 0.036(7) 0.039(7) 0.042(6)
C106 0.063(6) 0.057(6) 0.061(6) 0.031(5) 0.034(5) 0.037(5)
C111 0.066(6) 0.065(6) 0.046(5) 0.028(5) 0.025(5) 0.028(5)
C112 0.120(11) 0.49(3) 0.030(6) 0.046(12) 0.022(7) 0.189(18)
C113 0.28(2) 0.64(5) 0.032(7) 0.052(15) 0.041(11) 0.35(3)
C114 0.31(2) 0.29(2) 0.043(7) 0.061(11) 0.072(11) 0.26(2)
C115 0.183(13) 0.177(14) 0.086(9) 0.065(10) 0.066(9) 0.157(12)
C116 0.143(11) 0.125(10) 0.046(6) 0.039(7) 0.046(7) 0.108(9)
C121 0.040(4) 0.033(5) 0.027(4) 0.001(4) 0.009(3) 0.016(4)
C122 0.037(5) 0.067(7) 0.051(6) 0.023(5) 0.005(4) 0.006(4)
C123 0.077(7) 0.075(7) 0.049(6) 0.030(6) 0.009(5) 0.026(6)
C124 0.083(8) 0.068(7) 0.039(5) 0.012(6) -0.001(5) 0.031(6)
C125 0.044(5) 0.055(6) 0.059(6) -0.003(5) 0.000(4) 0.030(5)
C126 0.035(5) 0.046(5) 0.065(6) 0.021(5) 0.017(4) 0.020(4)
C201 0.161(10) 0.031(6) 0.038(5) 0.016(5) 0.040(6) 0.043(6)
C202 0.210(14) 0.038(7) 0.033(6) 0.015(6) 0.006(7) 0.016(7)
C203 0.30(2) 0.025(7) 0.035(7) -0.001(7) 0.040(10) -0.020(10)
C204 0.38(3) 0.035(9) 0.061(9) -0.017(9) 0.125(15) -0.024(13)
C205 0.27(2) 0.056(10) 0.107(12) 0.009(10) 0.125(14) 0.038(11)
C206 0.224(16) 0.062(8) 0.077(8) 0.040(7) 0.098(10) 0.070(9)
C211 0.058(5) 0.046(5) 0.023(4) 0.012(4) -0.006(4) 0.023(4)
C212 0.072(7) 0.065(7) 0.139(11) 0.040(8) -0.016(7) 0.027(6)
C213 0.104(10) 0.121(12) 0.199(16) 0.076(12) 0.016(10) 0.085(10)
C214 0.173(14) 0.077(9) 0.121(11) 0.055(9) 0.080(11) 0.091(10)
C215 0.124(9) 0.050(6) 0.067(7) 0.023(6) 0.057(7) 0.049(7)
C216 0.069(6) 0.052(6) 0.029(4) 0.016(5) 0.022(4) 0.027(5)
C221 0.017(7) 0.023(7) 0.036(8) 0.009(6) 0.006(6) 0.001(6)
C222 0.053(9) 0.044(9) 0.043(9) 0.006(7) 0.013(7) 0.021(7)
C223 0.058(7) 0.103(10) 0.062(7) 0.013(8) 0.023(6) 0.024(7)
C224 0.032(10) 0.071(13) 0.077(14) 0.036(12) 0.001(9) 0.024(9)
C225 0.066(12) 0.029(10) 0.060(12) 0.014(10) -0.016(9) 0.005(8)
C226 0.040(10) 0.061(13) 0.055(11) 0.027(11) -0.011(8) 0.007(9)
C231 0.033(9) 0.037(8) 0.034(8) 0.019(6) 0.018(7) 0.005(7)
C232 0.050(9) 0.040(9) 0.052(9) 0.025(8) 0.018(7) 0.014(7)
C234 0.070(14) 0.039(12) 0.044(12) 0.003(11) 0.009(10) 0.011(10)
C235 0.066(13) 0.041(12) 0.058(13) 0.022(11) 0.015(10) 0.005(10)
C236 0.041(10) 0.046(11) 0.054(11) 0.009(10) 0.025(8) 0.027(9)

loop_
_geom_bond_atom_site_label_1
_geom_bond_atom_site_label_2
_geom_bond_distance
_geom_bond_site_symmetry_2
_geom_bond_publ_flag
Ag1 N12 2.242(6) . ?
Ag1 N22 2.246(5) . ?
Ag1 P1 2.343(2) . ?
P1 C121 1.794(7) . ?
P1 C101 1.824(9) . ?
P1 C111 1.834(9) . ?
B1 C51 1.596(11) . ?
B1 C1 1.605(11) . ?
B1 N21 1.608(8) . ?
B1 N11 1.625(10) . ?
C1 C1A 1.552(9) . ?
C1 C1B 1.563(11) . ?
C1 C1C 1.575(10) . ?
C1A H1A1 0.9800 . ?
C1A H1A2 0.9800 . ?
C1A H1A3 0.9800 . ?
C1B H1B1 0.9800 . ?
C1B H1B2 0.9800 . ?
C1B H1B3 0.9800 . ?
C1C H1C1 0.9800 . ?
C1C H1C2 0.9800 . ?
C1C H1C3 0.9800 . ?
Ag2 N42 2.279(7) . ?
Ag2 N32 2.288(5) . ?
Ag2 P2 2.336(3) . ?
P2 C231 1.591(18) . ?
P2 C211 1.805(7) . ?
P2 C201 1.823(9) . ?
P2 C221 2.077(18) . ?
B2 N31 1.593(10) . ?
B2 N41 1.620(11) . ?
B2 C53 1.644(10) . ?
B2 C2 1.647(12) . ?
C2 C2B 1.518(11) . ?
C2 C2C 1.555(9) . ?
C2 C2A 1.564(12) . ?
C2A H2A1 0.9800 . ?
C2A H2A2 0.9800 . ?
C2A H2A3 0.9800 . ?
C2B H2B1 0.9800 . ?
C2B H2B2 0.9800 . ?
C2B H2B3 0.9800 . ?
C2C H2C1 0.9800 . ?
C2C H2C2 0.9800 . ?
C2C H2C3 0.9800 . ?
N12 C13 1.341(10) . ?
N12 N11 1.360(8) . ?
N11 C15 1.352(9) . ?
C15 C14 1.402(12) . ?
C15 H15 0.9500 . ?
C14 C13 1.362(12) . ?
C14 H14 0.9500 . ?
C13 H13 0.9500 . ?
N22 N21 1.353(7) . ?
N22 C23 1.354(7) . ?
N21 C25 1.365(8) . ?
C25 C24 1.388(10) . ?
C25 H25 0.9500 . ?
C24 C23 1.373(11) . ?
C24 H24 0.9500 . ?
C23 H23 0.9500 . ?
N32 C33 1.335(9) . ?
N32 N31 1.358(8) . ?
N31 C35 1.357(7) . ?
C35 C34 1.368(12) . ?
C35 H35 0.9500 . ?
C34 C33 1.377(10) . ?
C34 H34 0.9500 . ?
C33 H33 0.9500 . ?
N42 C43 1.351(10) . ?
N42 N41 1.354(10) . ?
N41 C45 1.292(10) . ?
C45 C44 1.401(14) . ?
C45 H45 0.9500 . ?
C44 C43 1.399(13) . ?
C44 H44 0.9500 . ?
C43 H43 0.9500 . ?
C51 C52 1.425(9) . ?
C51 C56 1.429(8) . ?
C52 C53 1.377(10) . ?
C52 H52 0.9500 . ?
C53 C54 1.419(8) . ?
C54 C55 1.386(9) . ?
C54 H54 0.9500 . ?
C55 C56 1.370(11) . ?
C55 H55 0.9500 . ?
C56 H56 0.9500 . ?
C101 C102 1.374(12) . ?
C101 C106 1.397(9) . ?
C102 C103 1.405(12) . ?
C102 H102 0.9500 . ?
C103 C104 1.410(12) . ?
C103 H103 0.9500 . ?
C104 C105 1.344(13) . ?
C104 H104 0.9500 . ?
C105 C106 1.379(12) . ?
C105 H105 0.9500 . ?
C106 H106 0.9500 . ?
C111 C116 1.318(12) . ?
C111 C112 1.353(12) . ?
C112 C113 1.399(15) . ?
C112 H112 0.9500 . ?
C113 C114 1.350(19) . ?
C113 H113 0.9500 . ?
C114 C115 1.337(17) . ?
C114 H114 0.9500 . ?
C115 C116 1.375(13) . ?
C115 H115 0.9500 . ?
C116 H116 0.9500 . ?
C121 C126 1.396(10) . ?
C121 C122 1.411(9) . ?
C122 C123 1.383(11) . ?
C122 H122 0.9500 . ?
C123 C124 1.344(13) . ?
C123 H123 0.9500 . ?
C124 C125 1.403(11) . ?
C124 H124 0.9500 . ?
C125 C126 1.404(10) . ?
C125 H125 0.9500 . ?
C126 H126 0.9500 . ?
C201 C202 1.375(13) . ?
C201 C206 1.419(14) . ?
C202 C203 1.381(16) . ?
C202 H202 0.9500 . ?
C203 C204 1.35(2) . ?
C203 H203 0.9500 . ?
C204 C205 1.38(3) . ?
C204 H204 0.9500 . ?
C205 C206 1.420(16) . ?
C205 H205 0.9500 . ?
C206 H206 0.9500 . ?
C211 C212 1.349(12) . ?
C211 C216 1.370(11) . ?
C212 C213 1.405(13) . ?
C212 H212 0.9500 . ?
C213 C214 1.372(17) . ?
C213 H213 0.9500 . ?
C214 C215 1.331(16) . ?
C214 H214 0.9500 . ?
C215 C216 1.385(11) . ?
C215 H215 0.9500 . ?
C216 H216 0.9500 . ?
C221 C222 1.33(3) . ?
C221 C226 1.35(2) . ?
C222 C223 1.29(2) . ?
C222 H222 0.9500 . ?
C223 C234 1.32(2) . ?
C223 C224 1.3362 . ?
C223 C232 1.56(2) . ?
C223 H22A 0.9499 . ?
C223 H22B 0.9500 . ?
C224 C225 1.373(19) . ?
C224 H224 0.9500 . ?
C225 C226 1.38(2) . ?
C225 H225 0.9500 . ?
C226 H226 0.9500 . ?
C231 C232 1.43(3) . ?
C231 C236 1.45(2) . ?
C232 H232 0.9500 . ?
C234 C235 1.34(3) . ?
C234 H234 0.9500 . ?
C235 C236 1.40(2) . ?
C235 H235 0.9500 . ?
C236 H236 0.9500 . ?
